data_2211960
loop_
_publ_author_name
'Badenock, Jeanese C.'
'Fraser, Heidi L.'
'Gribble, Gordon W.'
'Jasinski, Jerry P.'

_publ_section_title 5-Methyl-5b\b,6,7,8,9,11a\a-hexahydro-5<i>H</i>-indolizino[1,2-<i>b</i>]indol-11(5a\a<i>H</i>)-one
_journal_coeditor_code TK2112
_journal_issue 1
_journal_name_full 'Acta Crystallographica Section E'
_journal_page_first o349
_journal_page_last o350
_journal_paper_doi 10.1107/S1600536806053669
_journal_volume 63
_journal_year 2007
_chemical_formula_iupac 'C15 H18 N2 O'
_chemical_formula_moiety 'C15 H18 N2 O'
_chemical_formula_sum 'C15 H18 N2 O'
_chemical_formula_weight 242.31
_chemical_name_systematic
;
5-Methyl-5b\b,6,7,8,9,11a\a-hexahydro-5H-indolizino[1,2-b]indol-11(5a\aH)-one
;
_space_group_IT_number 14
_symmetry_cell_setting monoclinic
_symmetry_space_group_name_Hall '-P 2ybc'
_symmetry_space_group_name_H-M 'P 1 21/c 1'
_atom_sites_solution_hydrogens geom
_atom_sites_solution_primary direct
_atom_sites_solution_secondary difmap
_cell_angle_alpha 90
_cell_angle_beta 94.53(3)
_cell_angle_gamma 90
_cell_formula_units_Z 4
_cell_length_a 8.008(2)
_cell_length_b 17.862(4)
_cell_length_c 8.888(3)
_cell_measurement_reflns_used 20
_cell_measurement_temperature 296
_cell_measurement_theta_max 9.3
_cell_measurement_theta_min 6.2
_cell_volume 1267.4(6)
_computing_cell_refinement 'MSC/AFC Diffractometer Control Software'
_computing_data_collection
;
MSC/AFC Diffractometer Control Software
(Molecular Structure Corporation, 1994)
;
_computing_data_reduction 'CrystalStructure (Rigaku/MSC, 2005'
_computing_molecular_graphics 'ORTEP-3 (Farrugia, 1997)'
_computing_publication_material CrystalStructure
_computing_structure_refinement 'SHELXL97 (Sheldrick, 1997)'
_computing_structure_solution 'SIR92 (Altomare <i>et al.</i>,  1994)'
_diffrn_ambient_temperature 296
_diffrn_measured_fraction_theta_full 1.000
_diffrn_measured_fraction_theta_max 1.000
_diffrn_measurement_device_type 'Rigaku AFC-6S'
_diffrn_measurement_method \w/2\q
_diffrn_radiation_monochromator graphite
_diffrn_radiation_source 'normal-focus sealed tube'
_diffrn_radiation_type 'Mo K\a'
_diffrn_radiation_wavelength 0.71069
_diffrn_reflns_av_R_equivalents 0.000
_diffrn_reflns_av_sigmaI/netI 0.148
_diffrn_reflns_limit_h_max 10
_diffrn_reflns_limit_h_min 0
_diffrn_reflns_limit_k_max 23
_diffrn_reflns_limit_k_min 0
_diffrn_reflns_limit_l_max 11
_diffrn_reflns_limit_l_min -11
_diffrn_reflns_number 2912
_diffrn_reflns_theta_full 26.3
_diffrn_reflns_theta_max 27.5
_diffrn_reflns_theta_min 2.3
_diffrn_standards_decay_% 0.55
_diffrn_standards_interval_count 150
_diffrn_standards_number 3
_exptl_absorpt_coefficient_mu 0.081
_exptl_absorpt_correction_T_max 0.976
_exptl_absorpt_correction_T_min 0.961
_exptl_absorpt_correction_type psi-scan
_exptl_absorpt_process_details '(North <i>et al.</i>,  1968)'
_exptl_crystal_colour colorless
_exptl_crystal_density_diffrn 1.270
_exptl_crystal_density_method 'not measured'
_exptl_crystal_description prism
_exptl_crystal_F_000 520
_exptl_crystal_size_max 0.50
_exptl_crystal_size_mid 0.40
_exptl_crystal_size_min 0.30
_refine_diff_density_max 0.30
_refine_diff_density_min -0.23
_refine_ls_extinction_coef 0.007(2)
_refine_ls_extinction_expression Fc^*^=kFc[1+0.001xFc^2^\l^3^/sin(2\q)]^-1/4^
_refine_ls_extinction_method SHELXL97
_refine_ls_goodness_of_fit_ref 1.03
_refine_ls_hydrogen_treatment constr
_refine_ls_matrix_type full
_refine_ls_number_parameters 165
_refine_ls_number_reflns 2912
_refine_ls_number_restraints 0
_refine_ls_restrained_S_all 1.04
_refine_ls_R_factor_all 0.250
_refine_ls_R_factor_gt 0.056
_refine_ls_shift/su_max 0.000
_refine_ls_shift/su_mean 0.000
_refine_ls_structure_factor_coef Fsqd
_refine_ls_weighting_details 'calc w=1/[\s^2^(Fo^2^)+(0.1076P)^2^+0.3217P] where P=(Fo^2^+2Fc^2^)/3'
_refine_ls_weighting_scheme calc
_refine_ls_wR_factor_gt 0.171
_refine_ls_wR_factor_ref 0.239
_reflns_number_gt 877
_reflns_number_total 2912
_reflns_threshold_expression I>2\s(I)
_cod_data_source_file tk2112.cif
_cod_data_source_block I
_cod_original_sg_symbol_H-M 'P 21/c'
_cod_database_code 2211960
_cod_database_fobs_code 2211960

loop_
_symmetry_equiv_pos_as_xyz
'x, y, z'
'-x, y+1/2, -z+1/2'
'-x, -y, -z'
'x, -y-1/2, z-1/2'

loop_
_atom_site_type_symbol
_atom_site_label
_atom_site_fract_x
_atom_site_fract_y
_atom_site_fract_z
_atom_site_U_iso_or_equiv
_atom_site_adp_type
_atom_site_calc_flag
_atom_site_refinement_flags
_atom_site_occupancy
O O1 0.7501(4) -0.04969(18) -0.0702(3) 0.0630(10) Uani d . 1
N N1 0.7524(5) 0.0160(2) 0.4063(4) 0.0621(12) Uani d . 1
N N2 0.7002(4) 0.0594(2) 0.0532(4) 0.0486(10) Uani d . 1
C C1 0.8670(6) 0.1667(3) 0.1398(5) 0.0572(13) Uani d . 1
H H1 0.9675 0.1475 0.1011 0.072 Uiso d . 1
H H2 0.9003 0.1969 0.2265 0.072 Uiso d . 1
C C2 0.7738(7) 0.2133(3) 0.0192(6) 0.0698(16) Uani d . 1
H H3 0.6805 0.2361 0.0635 0.084 Uiso d . 1
H H4 0.8462 0.2527 -0.0095 0.084 Uiso d . 1
C C3 0.7112(6) 0.1666(3) -0.1165(5) 0.0612(14) Uani d . 1
H H5 0.6446 0.1962 -0.1882 0.073 Uiso d . 1
H H6 0.8057 0.1478 -0.1674 0.073 Uiso d . 1
C C4 0.6085(6) 0.1000(3) -0.0687(5) 0.0591(13) Uani d . 1
H H7 0.5824 0.0668 -0.1518 0.079 Uiso d . 1
H H8 0.5062 0.1175 -0.0331 0.079 Uiso d . 1
C C5 0.7689(5) -0.0088(3) 0.0402(5) 0.0484(12) Uani d . 1
C C6 0.8741(5) -0.0250(3) 0.1855(5) 0.0451(11) Uani d . 1
H H9 0.9903 -0.0319 0.1656 0.054 Uiso d . 1
C C7 0.8130(5) -0.0898(2) 0.2764(5) 0.0426(11) Uani d . 1
C C8 0.8139(6) -0.1655(3) 0.2502(5) 0.0544(12) Uani d . 1
H H10 0.8576 -0.1845 0.1641 0.065 Uiso calc R 1
C C9 0.7485(6) -0.2136(3) 0.3542(6) 0.0633(14) Uani d . 1
H H11 0.7459 -0.2650 0.3371 0.076 Uiso calc R 1
C C10 0.6882(6) -0.1844(3) 0.4817(6) 0.0661(15) Uani d . 1
H H12 0.6461 -0.2170 0.5510 0.079 Uiso calc R 1
C C11 0.6874(6) -0.1084(3) 0.5114(5) 0.0560(13) Uani d . 1
H H13 0.6471 -0.0897 0.5993 0.067 Uiso calc R 1
C C12 0.7485(5) -0.0615(3) 0.4059(5) 0.0479(11) Uani d . 1
C C13 0.8540(6) 0.0431(2) 0.2878(5) 0.0496(12) Uani d . 1
H H14 0.9629 0.0617 0.3301 0.059 Uiso calc R 1
C C14 0.7619(6) 0.1019(2) 0.1874(5) 0.0490(11) Uani d . 1
H H15 0.6664 0.1213 0.2381 0.059 Uiso calc R 1
C C15 0.7468(7) 0.0595(3) 0.5423(5) 0.0682(15) Uani d . 1
H H16 0.6323 0.0704 0.5591 0.082 Uiso calc R 1
H H17 0.8070 0.1054 0.5321 0.082 Uiso calc R 1
H H18 0.7973 0.0315 0.6262 0.082 Uiso calc R 1

loop_
_atom_site_aniso_label
_atom_site_aniso_U_11
_atom_site_aniso_U_22
_atom_site_aniso_U_33
_atom_site_aniso_U_12
_atom_site_aniso_U_13
_atom_site_aniso_U_23
O1 0.078(2) 0.068(2) 0.0438(19) -0.013(2) 0.0139(17) -0.0094(18)
N1 0.099(3) 0.046(3) 0.044(2) 0.006(2) 0.018(2) -0.0018(19)
N2 0.044(2) 0.054(2) 0.047(2) -0.0061(19) -0.0001(17) 0.008(2)
C1 0.068(3) 0.045(3) 0.059(3) -0.007(2) 0.009(3) -0.003(2)
C2 0.096(4) 0.051(3) 0.064(3) 0.000(3) 0.019(3) 0.003(3)
C3 0.068(3) 0.059(3) 0.057(3) 0.013(3) 0.011(3) 0.019(3)
C4 0.049(3) 0.073(3) 0.055(3) -0.005(3) 0.001(2) 0.012(3)
C5 0.046(3) 0.052(3) 0.049(3) -0.007(2) 0.019(2) 0.002(2)
C6 0.035(2) 0.055(3) 0.046(2) -0.004(2) 0.0057(19) -0.001(2)
C7 0.042(2) 0.036(3) 0.050(3) -0.001(2) 0.000(2) 0.006(2)
C8 0.057(3) 0.050(3) 0.056(3) -0.002(2) 0.003(2) 0.000(3)
C9 0.068(3) 0.044(3) 0.077(4) -0.003(3) -0.004(3) 0.008(3)
C10 0.057(3) 0.074(4) 0.067(4) -0.003(3) 0.004(3) 0.027(3)
C11 0.056(3) 0.063(3) 0.050(3) 0.007(3) 0.011(2) 0.012(3)
C12 0.046(3) 0.055(3) 0.043(3) 0.003(2) 0.005(2) 0.001(2)
C13 0.055(3) 0.047(3) 0.046(3) -0.003(2) 0.004(2) -0.004(2)
C14 0.050(3) 0.050(3) 0.048(3) 0.001(2) 0.008(2) -0.001(2)
C15 0.090(4) 0.067(3) 0.048(3) 0.014(3) 0.003(3) -0.010(3)

loop_
_atom_type_symbol
_atom_type_description
_atom_type_scat_dispersion_real
_atom_type_scat_dispersion_imag
_atom_type_scat_source
C C 0.0033 0.0016 'International Tables Vol C Tables 4.2.6.8 and 6.1.1.4'
H H 0.0000 0.0000 'International Tables Vol C Tables 4.2.6.8 and 6.1.1.4'
O O 0.0106 0.0060 'International Tables Vol C Tables 4.2.6.8 and 6.1.1.4'
N N 0.0061 0.0033 'International Tables Vol C Tables 4.2.6.8 and 6.1.1.4'

loop_
_geom_angle_atom_site_label_1
_geom_angle_atom_site_label_2
_geom_angle_atom_site_label_3
_geom_angle
C12 N1 C15 122.6(4)
C12 N1 C13 110.0(4)
C15 N1 C13 118.8(4)
C5 N2 C4 125.0(4)
C5 N2 C14 115.1(4)
C4 N2 C14 117.7(4)
C2 C1 C14 111.5(4)
C2 C1 H1 108.9
C14 C1 H1 109.1
C2 C1 H2 110.5
C14 C1 H2 109.3
H1 C1 H2 107.5
C1 C2 C3 112.0(4)
C1 C2 H3 107.5
C3 C2 H3 109.8
C1 C2 H4 108.6
C3 C2 H4 111.0
H3 C2 H4 107.7
C2 C3 C4 111.0(4)
C2 C3 H5 111.0
C4 C3 H5 109.3
C2 C3 H6 109.8
C4 C3 H6 108.4
H5 C3 H6 107.1
N2 C4 C3 110.2(4)
N2 C4 H7 109.4
C3 C4 H7 111.0
N2 C4 H8 108.2
C3 C4 H8 109.5
H7 C4 H8 108.5
O1 C5 N2 125.7(5)
O1 C5 C6 126.6(4)
N2 C5 C6 107.7(4)
C5 C6 C7 114.8(3)
C5 C6 C13 106.1(4)
C7 C6 C13 103.7(3)
C5 C6 H9 110.3
C7 C6 H9 110.8
C13 C6 H9 110.9
C8 C7 C12 120.3(4)
C8 C7 C6 131.0(4)
C12 C7 C6 108.7(4)
C7 C8 C9 119.2(5)
C7 C8 H10 120.4
C9 C8 H10 120.4
C10 C9 C8 119.3(5)
C10 C9 H11 120.3
C8 C9 H11 120.3
C9 C10 C11 122.6(5)
C9 C10 H12 118.7
C11 C10 H12 118.7
C12 C11 C10 117.4(5)
C12 C11 H13 121.3
C10 C11 H13 121.3
C11 C12 N1 128.1(4)
C11 C12 C7 121.2(5)
N1 C12 C7 110.7(4)
N1 C13 C14 112.1(4)
N1 C13 C6 104.7(3)
C14 C13 C6 105.5(3)
N1 C13 H14 111.4
C14 C13 H14 111.4
C6 C13 H14 111.4
N2 C14 C1 109.1(3)
N2 C14 C13 103.5(3)
C1 C14 C13 115.8(4)
N2 C14 H15 109.4
C1 C14 H15 109.4
C13 C14 H15 109.4
N1 C15 H16 109.5
N1 C15 H17 109.5
H16 C15 H17 109.5
N1 C15 H18 109.5
H16 C15 H18 109.5
H17 C15 H18 109.5

loop_
_geom_bond_atom_site_label_1
_geom_bond_atom_site_label_2
_geom_bond_distance
O1 C5 1.222(5)
N1 C12 1.385(6)
N1 C15 1.440(6)
N1 C13 1.463(5)
N2 C5 1.346(6)
N2 C4 1.454(6)
N2 C14 1.467(5)
C1 C2 1.507(7)
C1 C14 1.511(6)
C1 H1 0.9625
C1 H2 0.9617
C2 C3 1.519(7)
C2 H3 0.9626
C2 H4 0.9587
C3 C4 1.526(7)
C3 H5 0.9571
C3 H6 0.9710
C4 H7 0.9572
C4 H8 0.9539
C5 C6 1.513(6)
C6 C7 1.514(6)
C6 C13 1.534(6)
C6 H9 0.9690
C7 C8 1.373(6)
C7 C12 1.393(6)
C8 C9 1.393(6)
C8 H10 0.9300
C9 C10 1.369(7)
C9 H11 0.9300
C10 C11 1.383(7)
C10 H12 0.9300
C11 C12 1.375(6)
C11 H13 0.9300
C13 C14 1.530(6)
C13 H14 0.9800
C14 H15 0.9800
C15 H16 0.9600
C15 H17 0.9600
C15 H18 0.9600
